data_7150988
loop_
_publ_author_name
'Jiang, Xuefeng'
'Kong, Wangqing'
'Chen, Jie'
'Ma, Shengming'

_publ_section_title
;
 Intermolecular sequential [4 + 2]-cycloaddition--aromatization
 reaction of aryl-substituted allenes with DMAD affording phenanthrene
 and naphthalene derivatives
;
_journal_issue 19
_journal_name_full 'Organic &amp; Biomolecular Chemistry'
_journal_page_first 3606
_journal_page_last 3610
_journal_paper_doi 10.1039/b808767a
_journal_volume 6
_journal_year 2008
_chemical_formula_sum 'C27 H23 O5 P'
_chemical_formula_weight 458.42
_chemical_name_systematic
;
?
;
_space_group_IT_number 14
_symmetry_cell_setting monoclinic
_symmetry_space_group_name_Hall '-P 2ybc'
_symmetry_space_group_name_H-M 'P 1 21/c 1'
_atom_sites_solution_hydrogens geom
_atom_sites_solution_primary direct
_atom_sites_solution_secondary difmap
_audit_creation_method SHELXL-97
_cell_angle_alpha 90.00
_cell_angle_beta 98.108(15)
_cell_angle_gamma 90.00
_cell_formula_units_Z 4
_cell_length_a 11.330(10)
_cell_length_b 22.000(19)
_cell_length_c 9.420(8)
_cell_measurement_reflns_used 3229
_cell_measurement_temperature 293(2)
_cell_measurement_theta_max 48.218
_cell_measurement_theta_min 4.744
_cell_volume 2325(3)
_computing_cell_refinement 'Bruker SMART'
_computing_data_collection 'Bruker SMART'
_computing_data_reduction 'Bruker SHELXTL'
_computing_molecular_graphics 'Bruker SHELXTL'
_computing_publication_material 'Bruker SHELXTL'
_computing_structure_refinement 'SHELXL-97 (Sheldrick, 1997)'
_computing_structure_solution 'SHELXS-97 (Sheldrick, 1990)'
_diffrn_ambient_temperature 293(2)
_diffrn_measured_fraction_theta_full 0.994
_diffrn_measured_fraction_theta_max 0.994
_diffrn_measurement_device_type 'CCD area detector'
_diffrn_measurement_method 'phi and omega scans'
_diffrn_radiation_monochromator graphite
_diffrn_radiation_source 'fine-focus sealed tube'
_diffrn_radiation_type MoK\a
_diffrn_radiation_wavelength 0.71073
_diffrn_reflns_av_R_equivalents 0.0786
_diffrn_reflns_av_sigmaI/netI 0.0690
_diffrn_reflns_limit_h_max 14
_diffrn_reflns_limit_h_min -14
_diffrn_reflns_limit_k_max 19
_diffrn_reflns_limit_k_min -28
_diffrn_reflns_limit_l_max 12
_diffrn_reflns_limit_l_min -11
_diffrn_reflns_number 13454
_diffrn_reflns_theta_full 27.00
_diffrn_reflns_theta_max 27.00
_diffrn_reflns_theta_min 1.85
_exptl_absorpt_coefficient_mu 0.154
_exptl_absorpt_correction_T_max 1.0000
_exptl_absorpt_correction_T_min 0.7991
_exptl_absorpt_correction_type empirical
_exptl_absorpt_process_details sadabs
_exptl_crystal_colour colorless
_exptl_crystal_density_diffrn 1.310
_exptl_crystal_density_method 'not measured'
_exptl_crystal_description prismatic
_exptl_crystal_F_000 960
_exptl_crystal_size_max 0.516
_exptl_crystal_size_mid 0.374
_exptl_crystal_size_min 0.290
_refine_diff_density_max 0.321
_refine_diff_density_min -0.270
_refine_diff_density_rms 0.044
_refine_ls_extinction_method none
_refine_ls_goodness_of_fit_ref 0.948
_refine_ls_hydrogen_treatment constr
_refine_ls_matrix_type full
_refine_ls_number_parameters 307
_refine_ls_number_reflns 5044
_refine_ls_number_restraints 1
_refine_ls_restrained_S_all 0.952
_refine_ls_R_factor_all 0.0804
_refine_ls_R_factor_gt 0.0560
_refine_ls_shift/su_max 0.071
_refine_ls_shift/su_mean 0.008
_refine_ls_structure_factor_coef Fsqd
_refine_ls_weighting_details 'calc w=1/[\s^2^(Fo^2^)+(0.0870P)^2^+0.0000P] where P=(Fo^2^+2Fc^2^)/3'
_refine_ls_weighting_scheme calc
_refine_ls_wR_factor_gt 0.1453
_refine_ls_wR_factor_ref 0.1580
_reflns_number_gt 3417
_reflns_number_total 5044
_reflns_threshold_expression >2sigma(I)
_cod_data_source_file b808767a.txt
_cod_data_source_block cd26205
_cod_depositor_comments
;
The following automatic conversions were performed:
'_symmetry_cell_setting' value 'Monoclinic' changed to 'monoclinic'
according to '/home/saulius/struct/CIF-dictionaries/cif_core.dic'
dictionary named 'cif_core.dic' version 2.4.1 from 2010-06-29.

Automatic conversion script
Id: cif_fix_enum 1527 2010-12-29 10:47:43Z saulius 
;
_cod_original_cell_volume 2324(4)
_cod_original_sg_symbol_H-M P2(1)/c
_cod_database_code 7150988

loop_
_symmetry_equiv_pos_as_xyz
'x, y, z'
'-x, y+1/2, -z+1/2'
'-x, -y, -z'
'x, -y-1/2, z-1/2'

loop_
_atom_site_label
_atom_site_type_symbol
_atom_site_fract_x
_atom_site_fract_y
_atom_site_fract_z
_atom_site_U_iso_or_equiv
_atom_site_adp_type
_atom_site_occupancy
_atom_site_symmetry_multiplicity
_atom_site_calc_flag
_atom_site_refinement_flags
_atom_site_disorder_assembly
_atom_site_disorder_group
P1 P 0.64897(4) 0.86440(2) 0.84238(6) 0.04338(19) Uani 1 1 d . A .
O1 O 0.70827(12) 0.80745(6) 0.80785(16) 0.0542(4) Uani 1 1 d . . .
O2 O 0.05141(19) 0.85899(12) 0.5515(3) 0.1275(10) Uani 1 1 d . A .
O3 O 0.07134(15) 0.78633(8) 0.7132(2) 0.0853(6) Uani 1 1 d . A .
O4 O 0.1143(2) 0.91625(11) 0.8926(3) 0.1219(9) Uani 1 1 d D . .
O5 O 0.1853(2) 0.84309(13) 1.0333(3) 0.1175(9) Uani 1 1 d . . .
C1 C 0.40253(18) 0.87327(9) 0.8807(2) 0.0483(5) Uani 1 1 d . A .
C2 C 0.27862(19) 0.86253(10) 0.8305(3) 0.0509(5) Uani 1 1 d . . .
C3 C 0.24094(18) 0.84159(9) 0.6938(2) 0.0492(5) Uani 1 1 d . A .
C4 C 0.32336(18) 0.82872(9) 0.5985(2) 0.0460(5) Uani 1 1 d . . .
C5 C 0.2848(2) 0.80667(10) 0.4565(3) 0.0578(6) Uani 1 1 d . A .
H5 H 0.2039 0.8007 0.4260 0.069 Uiso 1 1 calc R . .
C6 C 0.3645(2) 0.79451(11) 0.3665(3) 0.0641(7) Uani 1 1 d . . .
H6 H 0.3383 0.7809 0.2740 0.077 Uiso 1 1 calc R A .
C7 C 0.4861(2) 0.80243(11) 0.4123(3) 0.0625(6) Uani 1 1 d . A .
H7 H 0.5404 0.7936 0.3499 0.075 Uiso 1 1 calc R . .
C8 C 0.5268(2) 0.82298(10) 0.5474(2) 0.0538(6) Uani 1 1 d . . .
H8 H 0.6083 0.8280 0.5747 0.065 Uiso 1 1 calc R A .
C9 C 0.44726(17) 0.83679(9) 0.6472(2) 0.0428(5) Uani 1 1 d . A .
C10 C 0.48564(17) 0.85918(8) 0.7918(2) 0.0422(5) Uani 1 1 d . . .
C11 C 0.4323(2) 0.90144(13) 1.0295(3) 0.0757(8) Uani 1 1 d . . .
H11A H 0.4598 0.8703 1.0976 0.114 Uiso 1 1 calc R A .
H11B H 0.3622 0.9202 1.0564 0.114 Uiso 1 1 calc R . .
H11C H 0.4935 0.9315 1.0281 0.114 Uiso 1 1 calc R . .
C12 C 0.69168(19) 0.92976(9) 0.7461(2) 0.0469(5) Uani 1 1 d . . .
C13 C 0.6136(2) 0.97563(11) 0.6942(3) 0.0633(6) Uani 1 1 d . A .
H13 H 0.5337 0.9734 0.7068 0.076 Uiso 1 1 calc R . .
C14 C 0.6549(3) 1.02506(12) 0.6231(3) 0.0778(8) Uani 1 1 d . . .
H14 H 0.6024 1.0557 0.5874 0.093 Uiso 1 1 calc R A .
C15 C 0.7727(3) 1.02865(13) 0.6057(3) 0.0812(9) Uani 1 1 d . A .
H15 H 0.7996 1.0617 0.5577 0.097 Uiso 1 1 calc R . .
C16 C 0.8509(3) 0.98411(13) 0.6583(3) 0.0795(8) Uani 1 1 d . . .
H16 H 0.9311 0.9872 0.6477 0.095 Uiso 1 1 calc R A .
C17 C 0.8109(2) 0.93486(11) 0.7266(3) 0.0639(6) Uani 1 1 d . A .
H17 H 0.8642 0.9043 0.7606 0.077 Uiso 1 1 calc R . .
C18 C 0.69626(17) 0.88172(10) 1.0297(2) 0.0464(5) Uani 1 1 d . . .
C19 C 0.7322(2) 0.93897(11) 1.0799(3) 0.0630(6) Uani 1 1 d . A .
H19 H 0.7265 0.9719 1.0172 0.076 Uiso 1 1 calc R . .
C20 C 0.7770(3) 0.94729(14) 1.2241(3) 0.0837(9) Uani 1 1 d . . .
H20 H 0.8007 0.9858 1.2575 0.100 Uiso 1 1 calc R A .
C21 C 0.7864(3) 0.89892(15) 1.3174(3) 0.0825(9) Uani 1 1 d . A .
H21 H 0.8159 0.9049 1.4136 0.099 Uiso 1 1 calc R . .
C22 C 0.7527(2) 0.84257(13) 1.2697(3) 0.0689(7) Uani 1 1 d . . .
H22 H 0.7595 0.8099 1.3332 0.083 Uiso 1 1 calc R A .
C23 C 0.70817(19) 0.83347(11) 1.1269(2) 0.0549(6) Uani 1 1 d . A .
H23 H 0.6858 0.7946 1.0952 0.066 Uiso 1 1 calc R . .
C24 C 0.1108(2) 0.83141(12) 0.6427(3) 0.0658(7) Uani 1 1 d . . .
C25 C -0.0539(3) 0.76860(19) 0.6683(5) 0.1173(16) Uani 1 1 d . . .
H25A H -0.1056 0.7976 0.7041 0.136 Uiso 1 1 calc R A .
H25B H -0.0676 0.7291 0.7060 0.136 Uiso 1 1 calc R . .
H25C H -0.0698 0.7675 0.5655 0.136 Uiso 1 1 calc R . .
C26 C 0.1868(3) 0.87514(17) 0.9242(4) 0.0924(11) Uani 1 1 d . A .
C27 C 0.0866(4) 0.8675(3) 1.1078(6) 0.085(2) Uani 0.514(8) 1 d P A 1
H27A H 0.0817 0.8441 1.1929 0.128 Uiso 0.514(8) 1 calc PR A 1
H27B H 0.0124 0.8647 1.0448 0.128 Uiso 0.514(8) 1 calc PR A 1
H27C H 0.1025 0.9092 1.1334 0.128 Uiso 0.514(8) 1 calc PR A 1
C27' C 0.0373(4) 0.9168(3) 1.0262(6) 0.113(4) Uani 0.486(8) 1 d PRD A 2
H27D H 0.0888 0.9246 1.1142 0.129 Uiso 0.486(8) 1 d PR A 2
H27E H -0.0004 0.8780 1.0317 0.129 Uiso 0.486(8) 1 d PR A 2
H27F H -0.0226 0.9479 1.0109 0.129 Uiso 0.486(8) 1 d PR A 2

loop_
_atom_site_aniso_label
_atom_site_aniso_U_11
_atom_site_aniso_U_22
_atom_site_aniso_U_33
_atom_site_aniso_U_23
_atom_site_aniso_U_13
_atom_site_aniso_U_12
P1 0.0367(3) 0.0401(3) 0.0532(3) -0.0016(2) 0.0058(2) 0.0014(2)
O1 0.0470(8) 0.0443(8) 0.0722(10) -0.0046(7) 0.0114(7) 0.0068(6)
O2 0.0540(12) 0.147(2) 0.169(2) 0.0608(18) -0.0275(14) -0.0070(13)
O3 0.0547(11) 0.0784(13) 0.1274(17) -0.0025(11) 0.0285(11) -0.0197(9)
O4 0.0740(14) 0.1028(17) 0.202(3) -0.0259(17) 0.0643(16) 0.0197(13)
O5 0.1051(19) 0.151(2) 0.1107(19) -0.0111(17) 0.0635(15) 0.0021(16)
C1 0.0415(11) 0.0471(12) 0.0561(13) -0.0056(10) 0.0068(9) 0.0035(9)
C2 0.0405(11) 0.0473(12) 0.0664(14) -0.0003(10) 0.0128(10) 0.0036(9)
C3 0.0385(11) 0.0411(12) 0.0675(15) 0.0062(10) 0.0055(10) 0.0000(9)
C4 0.0462(12) 0.0373(11) 0.0530(13) 0.0049(9) 0.0016(9) -0.0026(9)
C5 0.0548(14) 0.0536(14) 0.0614(15) 0.0003(11) -0.0049(11) -0.0088(11)
C6 0.0769(18) 0.0602(15) 0.0526(14) -0.0087(11) 0.0002(13) -0.0106(13)
C7 0.0723(17) 0.0618(15) 0.0552(14) -0.0088(11) 0.0155(12) -0.0025(12)
C8 0.0472(12) 0.0559(14) 0.0594(14) -0.0089(11) 0.0111(10) -0.0030(10)
C9 0.0394(11) 0.0377(11) 0.0517(12) 0.0017(9) 0.0075(9) -0.0010(8)
C10 0.0388(10) 0.0373(11) 0.0507(12) -0.0014(9) 0.0069(9) 0.0023(8)
C11 0.0511(14) 0.101(2) 0.0758(18) -0.0358(15) 0.0137(12) 0.0082(14)
C12 0.0520(12) 0.0424(12) 0.0455(11) -0.0030(9) 0.0034(9) -0.0035(9)
C13 0.0645(15) 0.0552(14) 0.0672(15) 0.0053(12) -0.0015(12) -0.0009(12)
C14 0.097(2) 0.0537(16) 0.0780(18) 0.0138(13) -0.0045(16) 0.0021(15)
C15 0.113(3) 0.0600(17) 0.0714(18) 0.0083(14) 0.0177(17) -0.0213(17)
C16 0.0789(19) 0.0721(19) 0.092(2) 0.0011(16) 0.0287(16) -0.0200(15)
C17 0.0595(15) 0.0565(15) 0.0781(17) 0.0051(12) 0.0185(12) -0.0040(12)
C18 0.0373(11) 0.0487(12) 0.0526(12) 0.0027(10) 0.0040(9) 0.0001(9)
C19 0.0769(17) 0.0521(14) 0.0582(14) 0.0005(11) 0.0038(12) -0.0097(12)
C20 0.106(2) 0.078(2) 0.0645(17) -0.0145(15) 0.0036(16) -0.0241(17)
C21 0.095(2) 0.098(2) 0.0501(15) 0.0019(15) -0.0037(14) -0.0044(17)
C22 0.0705(17) 0.0777(19) 0.0581(16) 0.0149(13) 0.0080(13) 0.0109(14)
C23 0.0468(12) 0.0546(14) 0.0636(15) 0.0054(11) 0.0082(10) 0.0048(10)
C24 0.0428(13) 0.0673(17) 0.0870(19) -0.0018(14) 0.0081(13) -0.0028(12)
C25 0.065(2) 0.102(3) 0.151(5) -0.040(3) 0.041(2) -0.053(2)
C26 0.0536(17) 0.107(3) 0.125(3) -0.055(2) 0.0419(18) -0.0218(17)
C27 0.077(4) 0.110(5) 0.075(4) 0.002(3) 0.036(3) 0.004(3)
C27' 0.071(4) 0.159(8) 0.117(6) -0.018(6) 0.043(4) 0.041(4)

loop_
_atom_type_symbol
_atom_type_description
_atom_type_scat_dispersion_real
_atom_type_scat_dispersion_imag
_atom_type_scat_source
C C 0.0033 0.0016 'International Tables Vol C Tables 4.2.6.8 and 6.1.1.4'
H H 0.0000 0.0000 'International Tables Vol C Tables 4.2.6.8 and 6.1.1.4'
O O 0.0106 0.0060 'International Tables Vol C Tables 4.2.6.8 and 6.1.1.4'
P P 0.1023 0.0942 'International Tables Vol C Tables 4.2.6.8 and 6.1.1.4'

loop_
_geom_angle_atom_site_label_1
_geom_angle_atom_site_label_2
_geom_angle_atom_site_label_3
_geom_angle
_geom_angle_site_symmetry_1
_geom_angle_site_symmetry_3
_geom_angle_publ_flag
O1 P1 C12 113.73(11) . . ?
O1 P1 C18 108.14(9) . . ?
C12 P1 C18 105.00(11) . . ?
O1 P1 C10 111.11(9) . . ?
C12 P1 C10 104.48(10) . . ?
C18 P1 C10 114.34(10) . . ?
C24 O3 C25 116.1(3) . . ?
C26 O4 C27' 103.4(4) . . ?
C26 O5 C27 106.3(4) . . ?
C10 C1 C2 118.8(2) . . ?
C10 C1 C11 124.54(19) . . ?
C2 C1 C11 116.63(19) . . ?
C3 C2 C1 121.5(2) . . ?
C3 C2 C26 117.9(2) . . ?
C1 C2 C26 120.6(2) . . ?
C2 C3 C4 121.03(19) . . ?
C2 C3 C24 120.7(2) . . ?
C4 C3 C24 118.3(2) . . ?
C3 C4 C9 118.71(19) . . ?
C3 C4 C5 121.3(2) . . ?
C9 C4 C5 120.0(2) . . ?
C6 C5 C4 120.7(2) . . ?
C6 C5 H5 119.6 . . ?
C4 C5 H5 119.7 . . ?
C5 C6 C7 120.0(2) . . ?
C5 C6 H6 120.0 . . ?
C7 C6 H6 120.0 . . ?
C8 C7 C6 121.2(2) . . ?
C8 C7 H7 119.4 . . ?
C6 C7 H7 119.4 . . ?
C7 C8 C9 121.5(2) . . ?
C7 C8 H8 119.2 . . ?
C9 C8 H8 119.2 . . ?
C8 C9 C4 116.59(19) . . ?
C8 C9 C10 123.81(18) . . ?
C4 C9 C10 119.59(18) . . ?
C1 C10 C9 120.27(18) . . ?
C1 C10 P1 125.00(16) . . ?
C9 C10 P1 114.72(14) . . ?
C1 C11 H11A 109.5 . . ?
C1 C11 H11B 109.5 . . ?
H11A C11 H11B 109.5 . . ?
C1 C11 H11C 109.5 . . ?
H11A C11 H11C 109.5 . . ?
H11B C11 H11C 109.5 . . ?
C13 C12 C17 118.6(2) . . ?
C13 C12 P1 123.73(19) . . ?
C17 C12 P1 117.69(17) . . ?
C12 C13 C14 119.8(3) . . ?
C12 C13 H13 120.1 . . ?
C14 C13 H13 120.1 . . ?
C15 C14 C13 120.1(3) . . ?
C15 C14 H14 119.9 . . ?
C13 C14 H14 119.9 . . ?
C16 C15 C14 120.6(3) . . ?
C16 C15 H15 119.7 . . ?
C14 C15 H15 119.7 . . ?
C15 C16 C17 119.8(3) . . ?
C15 C16 H16 120.1 . . ?
C17 C16 H16 120.1 . . ?
C16 C17 C12 121.1(2) . . ?
C16 C17 H17 119.4 . . ?
C12 C17 H17 119.4 . . ?
C19 C18 C23 118.1(2) . . ?
C19 C18 P1 123.76(17) . . ?
C23 C18 P1 117.86(18) . . ?
C18 C19 C20 120.0(2) . . ?
C18 C19 H19 120.0 . . ?
C20 C19 H19 120.0 . . ?
C21 C20 C19 120.4(3) . . ?
C21 C20 H20 119.8 . . ?
C19 C20 H20 119.8 . . ?
C22 C21 C20 120.2(3) . . ?
C22 C21 H21 119.9 . . ?
C20 C21 H21 119.9 . . ?
C21 C22 C23 120.1(2) . . ?
C21 C22 H22 119.9 . . ?
C23 C22 H22 119.9 . . ?
C22 C23 C18 121.1(2) . . ?
C22 C23 H23 119.5 . . ?
C18 C23 H23 119.5 . . ?
O2 C24 O3 123.9(3) . . ?
O2 C24 C3 126.1(3) . . ?
O3 C24 C3 110.0(2) . . ?
O3 C25 H25A 109.5 . . ?
O3 C25 H25B 109.5 . . ?
H25A C25 H25B 109.5 . . ?
O3 C25 H25C 109.5 . . ?
H25A C25 H25C 109.5 . . ?
H25B C25 H25C 109.5 . . ?
O4 C26 O5 121.9(3) . . ?
O4 C26 C2 119.6(4) . . ?
O5 C26 C2 118.5(3) . . ?
O5 C27 H27A 109.5 . . ?
O5 C27 H27B 109.5 . . ?
H27A C27 H27B 109.5 . . ?
O5 C27 H27C 109.5 . . ?
H27A C27 H27C 109.5 . . ?
H27B C27 H27C 109.5 . . ?
O5 C27 H27D 111.6 . . ?
H27A C27 H27D 119.8 . . ?
H27B C27 H27D 96.0 . . ?
H27C C27 H27D 14.2 . . ?
O5 C27 H27E 114.0 . . ?
H27A C27 H27E 118.7 . . ?
H27B C27 H27E 15.2 . . ?
H27C C27 H27E 94.5 . . ?
H27D C27 H27E 80.8 . . ?
O4 C27' H27D 110.0 . . ?
O4 C27' H27E 108.9 . . ?
H27D C27' H27E 109.5 . . ?
O4 C27' H27F 109.5 . . ?
H27D C27' H27F 109.5 . . ?
H27E C27' H27F 109.5 . . ?

loop_
_geom_bond_atom_site_label_1
_geom_bond_atom_site_label_2
_geom_bond_distance
_geom_bond_site_symmetry_2
_geom_bond_publ_flag
P1 O1 1.4793(17) . ?
P1 C12 1.802(2) . ?
P1 C18 1.811(3) . ?
P1 C10 1.848(3) . ?
O2 C24 1.182(3) . ?
O3 C24 1.307(3) . ?
O3 C25 1.474(4) . ?
O4 C26 1.230(4) . ?
O4 C27' 1.630(5) . ?
O5 C26 1.248(5) . ?
O5 C27 1.501(5) . ?
C1 C10 1.381(3) . ?
C1 C2 1.436(3) . ?
C1 C11 1.526(3) . ?
C2 C3 1.378(3) . ?
C2 C26 1.482(4) . ?
C3 C4 1.412(3) . ?
C3 C24 1.501(3) . ?
C4 C9 1.425(3) . ?
C4 C5 1.432(3) . ?
C5 C6 1.350(3) . ?
C5 H5 0.9300 . ?
C6 C7 1.395(4) . ?
C6 H6 0.9300 . ?
C7 C8 1.368(3) . ?
C7 H7 0.9300 . ?
C8 C9 1.424(3) . ?
C8 H8 0.9300 . ?
C9 C10 1.456(3) . ?
C11 H11A 0.9600 . ?
C11 H11B 0.9600 . ?
C11 H11C 0.9600 . ?
C12 C13 1.385(3) . ?
C12 C17 1.393(3) . ?
C13 C14 1.392(4) . ?
C13 H13 0.9300 . ?
C14 C15 1.370(4) . ?
C14 H14 0.9300 . ?
C15 C16 1.367(4) . ?
C15 H15 0.9300 . ?
C16 C17 1.370(4) . ?
C16 H16 0.9300 . ?
C17 H17 0.9300 . ?
C18 C19 1.386(3) . ?
C18 C23 1.396(3) . ?
C19 C20 1.394(4) . ?
C19 H19 0.9300 . ?
C20 C21 1.375(4) . ?
C20 H20 0.9300 . ?
C21 C22 1.355(4) . ?
C21 H21 0.9300 . ?
C22 C23 1.383(4) . ?
C22 H22 0.9300 . ?
C23 H23 0.9300 . ?
C25 H25A 0.9600 . ?
C25 H25B 0.9600 . ?
C25 H25C 0.9600 . ?
C27 H27A 0.9600 . ?
C27 H27B 0.9600 . ?
C27 H27C 0.9600 . ?
C27 H27D 1.2586 . ?
C27 H27E 1.1568 . ?
C27' H27D 0.9600 . ?
C27' H27E 0.9600 . ?
C27' H27F 0.9600 . ?

loop_
_geom_torsion_atom_site_label_1
_geom_torsion_atom_site_label_2
_geom_torsion_atom_site_label_3
_geom_torsion_atom_site_label_4
_geom_torsion
_geom_torsion_site_symmetry_1
_geom_torsion_site_symmetry_2
_geom_torsion_site_symmetry_3
_geom_torsion_site_symmetry_4
_geom_torsion_publ_flag
C10 C1 C2 C3 -3.4(3) . . . . ?
C11 C1 C2 C3 175.0(2) . . . . ?
C10 C1 C2 C26 178.0(3) . . . . ?
C11 C1 C2 C26 -3.5(3) . . . . ?
C1 C2 C3 C4 1.3(3) . . . . ?
C26 C2 C3 C4 179.9(2) . . . . ?
C1 C2 C3 C24 -179.2(2) . . . . ?
C26 C2 C3 C24 -0.6(4) . . . . ?
C2 C3 C4 C9 1.1(3) . . . . ?
C24 C3 C4 C9 -178.45(19) . . . . ?
C2 C3 C4 C5 179.7(2) . . . . ?
C24 C3 C4 C5 0.2(3) . . . . ?
C3 C4 C5 C6 -180.0(2) . . . . ?
C9 C4 C5 C6 -1.4(3) . . . . ?
C4 C5 C6 C7 1.1(4) . . . . ?
C5 C6 C7 C8 -0.6(4) . . . . ?
C6 C7 C8 C9 0.4(4) . . . . ?
C7 C8 C9 C4 -0.6(3) . . . . ?
C7 C8 C9 C10 -179.6(2) . . . . ?
C3 C4 C9 C8 179.74(19) . . . . ?
C5 C4 C9 C8 1.1(3) . . . . ?
C3 C4 C9 C10 -1.3(3) . . . . ?
C5 C4 C9 C10 -179.94(18) . . . . ?
C2 C1 C10 C9 3.1(3) . . . . ?
C11 C1 C10 C9 -175.2(2) . . . . ?
C2 C1 C10 P1 -175.20(15) . . . . ?
C11 C1 C10 P1 6.5(3) . . . . ?
C8 C9 C10 C1 178.0(2) . . . . ?
C4 C9 C10 C1 -0.8(3) . . . . ?
C8 C9 C10 P1 -3.5(3) . . . . ?
C4 C9 C10 P1 177.64(14) . . . . ?
O1 P1 C10 C1 129.56(18) . . . . ?
C12 P1 C10 C1 -107.40(19) . . . . ?
C18 P1 C10 C1 6.8(2) . . . . ?
O1 P1 C10 C9 -48.84(17) . . . . ?
C12 P1 C10 C9 74.20(17) . . . . ?
C18 P1 C10 C9 -171.58(14) . . . . ?
O1 P1 C12 C13 142.41(18) . . . . ?
C18 P1 C12 C13 -99.6(2) . . . . ?
C10 P1 C12 C13 21.1(2) . . . . ?
O1 P1 C12 C17 -39.4(2) . . . . ?
C18 P1 C12 C17 78.66(19) . . . . ?
C10 P1 C12 C17 -160.68(18) . . . . ?
C17 C12 C13 C14 0.7(3) . . . . ?
P1 C12 C13 C14 178.87(19) . . . . ?
C12 C13 C14 C15 -0.6(4) . . . . ?
C13 C14 C15 C16 -0.3(4) . . . . ?
C14 C15 C16 C17 1.2(4) . . . . ?
C15 C16 C17 C12 -1.2(4) . . . . ?
C13 C12 C17 C16 0.3(4) . . . . ?
P1 C12 C17 C16 -178.1(2) . . . . ?
O1 P1 C18 C19 134.2(2) . . . . ?
C12 P1 C18 C19 12.4(2) . . . . ?
C10 P1 C18 C19 -101.5(2) . . . . ?
O1 P1 C18 C23 -39.32(19) . . . . ?
C12 P1 C18 C23 -161.08(17) . . . . ?
C10 P1 C18 C23 85.01(18) . . . . ?
C23 C18 C19 C20 -1.0(4) . . . . ?
P1 C18 C19 C20 -174.5(2) . . . . ?
C18 C19 C20 C21 0.3(4) . . . . ?
C19 C20 C21 C22 0.3(5) . . . . ?
C20 C21 C22 C23 -0.3(4) . . . . ?
C21 C22 C23 C18 -0.4(4) . . . . ?
C19 C18 C23 C22 1.1(3) . . . . ?
P1 C18 C23 C22 174.93(18) . . . . ?
C25 O3 C24 O2 2.8(4) . . . . ?
C25 O3 C24 C3 -176.4(2) . . . . ?
C2 C3 C24 O2 113.5(3) . . . . ?
C4 C3 C24 O2 -67.0(4) . . . . ?
C2 C3 C24 O3 -67.3(3) . . . . ?
C4 C3 C24 O3 112.2(2) . . . . ?
C27' O4 C26 O5 3.6(4) . . . . ?
C27' O4 C26 C2 -176.8(3) . . . . ?
C27 O5 C26 O4 -2.1(5) . . . . ?
C27 O5 C26 C2 178.3(3) . . . . ?
C3 C2 C26 O4 -65.3(3) . . . . ?
C1 C2 C26 O4 113.3(3) . . . . ?
C3 C2 C26 O5 114.3(3) . . . . ?
C1 C2 C26 O5 -67.1(4) . . . . ?
